data_2239230
loop_
_publ_author_name
'Choi, Hong Dae'
'Seo, Pil Ja'
'Lee, Uk'

_publ_section_title
;
 5-Cyclohexyl-3-(2-fluorophenylsulfonyl)-2-methyl-1-benzofuran
;
_journal_coeditor_code ZS2290
_journal_issue 4
_journal_name_full 'Acta Crystallographica Section E'
_journal_page_first o466
_journal_paper_doi 10.1107/S1600536814005960
_journal_volume 70
_journal_year 2014
_chemical_formula_iupac 'C21 H21 F O3 S'
_chemical_formula_moiety 'C21 H21 F O3 S'
_chemical_formula_sum 'C21 H21 F O3 S'
_chemical_formula_weight 372.44
_chemical_melting_point_gt 437
_chemical_melting_point_lt 438
_chemical_name_systematic
;
5-Cyclohexyl-3-(2-fluorophenylsulfonyl)-2-methyl-1-benzofuran
;
_space_group_IT_number 2
_symmetry_cell_setting triclinic
_symmetry_space_group_name_Hall '-P 1'
_symmetry_space_group_name_H-M 'P -1'
_atom_sites_solution_hydrogens difmap
_atom_sites_solution_primary direct
_atom_sites_solution_secondary difmap
_audit_creation_method 'form.cif (version 2.0)'
_cell_angle_alpha 106.0250(10)
_cell_angle_beta 92.5610(10)
_cell_angle_gamma 110.8520(10)
_cell_formula_units_Z 2
_cell_length_a 9.0481(2)
_cell_length_b 10.5301(2)
_cell_length_c 10.6312(2)
_cell_measurement_reflns_used 3275
_cell_measurement_temperature 173(2)
_cell_measurement_theta_max 28.03
_cell_measurement_theta_min 2.57
_cell_volume 898.19(3)
_computing_cell_refinement '<i>SAINT</i> (Bruker, 2009)'
_computing_data_collection '<i>APEX2</i> (Bruker, 2009)'
_computing_data_reduction '<i>SAINT</i> (Bruker, 2009)'
_computing_molecular_graphics
;
<i>ORTEP-3 for Windows</i>  (Farrugia, 2012) and
<i>DIAMOND</i> (Brandenburg, 1998)
;
_computing_publication_material '<i>SHELXL97</i> (Sheldrick, 2008)'
_computing_structure_refinement '<i>SHELXL97</i> (Sheldrick, 2008)'
_computing_structure_solution '<i>SHELXS97</i> (Sheldrick, 2008)'
_diffrn_ambient_temperature 173(2)
_diffrn_detector_area_resol_mean 10.0
_diffrn_measured_fraction_theta_full 0.991
_diffrn_measured_fraction_theta_max 0.991
_diffrn_measurement_device_type 'Bruker SMART APEXII CCD'
_diffrn_measurement_method '\f and \w scans'
_diffrn_radiation_monochromator 'graphite multilayer'
_diffrn_radiation_source 'rotating anode'
_diffrn_radiation_type MoK\a
_diffrn_radiation_wavelength 0.71073
_diffrn_reflns_av_R_equivalents 0.0238
_diffrn_reflns_av_sigmaI/netI 0.0214
_diffrn_reflns_limit_h_max 12
_diffrn_reflns_limit_h_min -12
_diffrn_reflns_limit_k_max 12
_diffrn_reflns_limit_k_min -14
_diffrn_reflns_limit_l_max 13
_diffrn_reflns_limit_l_min -14
_diffrn_reflns_number 16579
_diffrn_reflns_theta_full 28.32
_diffrn_reflns_theta_max 28.32
_diffrn_reflns_theta_min 2.02
_diffrn_standards_number 0
_exptl_absorpt_coefficient_mu 0.208
_exptl_absorpt_correction_T_max 0.7457
_exptl_absorpt_correction_T_min 0.6827
_exptl_absorpt_correction_type multi-scan
_exptl_absorpt_process_details '(<i>SADABS</i>; Bruker, 2009)'
_exptl_crystal_colour colourless
_exptl_crystal_density_diffrn 1.377
_exptl_crystal_density_method 'not measured'
_exptl_crystal_description block
_exptl_crystal_F_000 392
_exptl_crystal_size_max 0.32
_exptl_crystal_size_mid 0.18
_exptl_crystal_size_min 0.15
_refine_diff_density_max 0.378
_refine_diff_density_min -0.373
_refine_ls_extinction_method none
_refine_ls_goodness_of_fit_ref 1.040
_refine_ls_hydrogen_treatment constr
_refine_ls_matrix_type full
_refine_ls_number_parameters 236
_refine_ls_number_reflns 4423
_refine_ls_number_restraints 0
_refine_ls_restrained_S_all 1.040
_refine_ls_R_factor_all 0.0442
_refine_ls_R_factor_gt 0.0395
_refine_ls_shift/su_max 0.000
_refine_ls_shift/su_mean 0.000
_refine_ls_structure_factor_coef Fsqd
_refine_ls_weighting_details 'calc w=1/[\s^2^(Fo^2^)+(0.0546P)^2^+0.3871P] where P=(Fo^2^+2Fc^2^)/3'
_refine_ls_weighting_scheme calc
_refine_ls_wR_factor_gt 0.1051
_refine_ls_wR_factor_ref 0.1090
_reflns_number_gt 3920
_reflns_number_total 4423
_reflns_threshold_expression I>2\s(I)
_cod_data_source_file zs2290sup1.cif
_cod_data_source_block I
_cod_database_code 2239230
_cod_database_fobs_code 2239230

loop_
_symmetry_equiv_pos_as_xyz
'x, y, z'
'-x, -y, -z'

loop_
_atom_site_type_symbol
_atom_site_label
_atom_site_fract_x
_atom_site_fract_y
_atom_site_fract_z
_atom_site_U_iso_or_equiv
_atom_site_adp_type
_atom_site_calc_flag
_atom_site_refinement_flags
_atom_site_occupancy
_atom_site_symmetry_multiplicity
S S1 0.23801(4) 0.57051(4) 0.70681(3) 0.02569(11) Uani d . 1 2
F F1 0.28674(11) 0.45682(12) 0.92462(9) 0.0410(2) Uani d . 1 2
O O1 0.53546(11) 0.38158(11) 0.59971(10) 0.0263(2) Uani d . 1 2
O O2 0.15677(13) 0.59421(12) 0.60205(11) 0.0343(2) Uani d . 1 2
O O3 0.34140(14) 0.69153(11) 0.81440(11) 0.0354(3) Uani d . 1 2
C C1 0.34106(16) 0.46540(14) 0.63767(13) 0.0233(3) Uani d . 1 2
C C2 0.27505(16) 0.33440(14) 0.52683(13) 0.0225(3) Uani d . 1 2
C C3 0.12613(16) 0.25272(14) 0.44701(14) 0.0254(3) Uani d . 1 2
H H3 0.0394 0.2835 0.4575 0.030 Uiso calc R 1 2
C C4 0.10766(17) 0.12480(15) 0.35152(14) 0.0276(3) Uani d . 1 2
C C5 0.23950(19) 0.08429(16) 0.33530(15) 0.0318(3) Uani d . 1 2
H H5 0.2257 -0.0022 0.2686 0.038 Uiso calc R 1 2
C C6 0.38875(18) 0.16516(16) 0.41251(15) 0.0309(3) Uani d . 1 2
H H6 0.4774 0.1373 0.4000 0.037 Uiso calc R 1 2
C C7 0.40081(16) 0.28817(15) 0.50839(14) 0.0248(3) Uani d . 1 2
C C8 0.49546(16) 0.48773(15) 0.67799(13) 0.0247(3) Uani d . 1 2
C C9 -0.05240(18) 0.02861(15) 0.26472(16) 0.0320(3) Uani d . 1 2
H H9 -0.0466 -0.0665 0.2220 0.038 Uiso calc R 1 2
C C10 -0.08901(18) 0.08408(18) 0.15404(15) 0.0346(3) Uani d . 1 2
H H10A -0.0001 0.0985 0.1017 0.042 Uiso calc R 1 2
H H10B -0.0975 0.1777 0.1930 0.042 Uiso calc R 1 2
C C11 -0.2454(2) -0.0209(2) 0.06288(17) 0.0457(4) Uani d . 1 2
H H11A -0.2689 0.0201 -0.0052 0.055 Uiso calc R 1 2
H H11B -0.2325 -0.1110 0.0167 0.055 Uiso calc R 1 2
C C12 -0.38452(19) -0.05379(19) 0.13816(18) 0.0398(4) Uani d . 1 2
H H12A -0.4088 0.0329 0.1722 0.048 Uiso calc R 1 2
H H12B -0.4803 -0.1295 0.0771 0.048 Uiso calc R 1 2
C C13 -0.3493(2) -0.1026(2) 0.2526(2) 0.0520(5) Uani d . 1 2
H H13A -0.3422 -0.1974 0.2178 0.062 Uiso calc R 1 2
H H13B -0.4383 -0.1133 0.3047 0.062 Uiso calc R 1 2
C C14 -0.1923(2) 0.0033(2) 0.34305(19) 0.0509(5) Uani d . 1 2
H H14A -0.1703 -0.0346 0.4141 0.061 Uiso calc R 1 2
H H14B -0.2030 0.0954 0.3852 0.061 Uiso calc R 1 2
C C15 0.62304(18) 0.59702(17) 0.78620(15) 0.0318(3) Uani d . 1 2
H H15A 0.5870 0.6729 0.8309 0.048 Uiso calc R 1 2
H H15B 0.7197 0.6380 0.7494 0.048 Uiso calc R 1 2
H H15C 0.6469 0.5526 0.8501 0.048 Uiso calc R 1 2
C C16 0.08913(16) 0.45768(15) 0.77301(14) 0.0255(3) Uani d . 1 2
C C17 -0.07163(18) 0.41291(16) 0.72256(15) 0.0315(3) Uani d . 1 2
H H17 -0.1022 0.4380 0.6491 0.038 Uiso calc R 1 2
C C18 -0.18705(19) 0.33113(17) 0.78072(18) 0.0376(4) Uani d . 1 2
H H18 -0.2973 0.3007 0.7473 0.045 Uiso calc R 1 2
C C19 -0.1428(2) 0.29361(17) 0.88695(17) 0.0374(4) Uani d . 1 2
H H19 -0.2231 0.2390 0.9268 0.045 Uiso calc R 1 2
C C20 0.0174(2) 0.33479(17) 0.93587(16) 0.0342(3) Uani d . 1 2
H H20 0.0482 0.3075 1.0077 0.041 Uiso calc R 1 2
C C21 0.13039(17) 0.41607(16) 0.87779(14) 0.0293(3) Uani d . 1 2

loop_
_atom_site_aniso_label
_atom_site_aniso_U_11
_atom_site_aniso_U_22
_atom_site_aniso_U_33
_atom_site_aniso_U_12
_atom_site_aniso_U_13
_atom_site_aniso_U_23
S1 0.02763(18) 0.02397(18) 0.02401(18) 0.01045(14) 0.00101(13) 0.00503(13)
F1 0.0303(5) 0.0630(6) 0.0340(5) 0.0184(5) 0.0005(4) 0.0216(5)
O1 0.0215(5) 0.0309(5) 0.0253(5) 0.0089(4) 0.0023(4) 0.0084(4)
O2 0.0394(6) 0.0362(6) 0.0336(6) 0.0197(5) 0.0025(5) 0.0142(5)
O3 0.0368(6) 0.0255(5) 0.0337(6) 0.0086(4) -0.0001(5) -0.0009(4)
C1 0.0234(6) 0.0234(6) 0.0205(6) 0.0065(5) 0.0022(5) 0.0065(5)
C2 0.0239(6) 0.0223(6) 0.0205(6) 0.0071(5) 0.0038(5) 0.0079(5)
C3 0.0231(6) 0.0238(6) 0.0273(7) 0.0070(5) 0.0009(5) 0.0082(5)
C4 0.0290(7) 0.0223(6) 0.0272(7) 0.0056(5) -0.0003(5) 0.0077(5)
C5 0.0374(8) 0.0248(7) 0.0292(7) 0.0118(6) 0.0033(6) 0.0031(6)
C6 0.0302(7) 0.0318(7) 0.0327(8) 0.0150(6) 0.0070(6) 0.0086(6)
C7 0.0219(6) 0.0273(7) 0.0238(6) 0.0065(5) 0.0034(5) 0.0100(5)
C8 0.0251(6) 0.0263(6) 0.0221(6) 0.0075(5) 0.0033(5) 0.0100(5)
C9 0.0326(7) 0.0203(6) 0.0352(8) 0.0059(6) -0.0056(6) 0.0040(6)
C10 0.0299(7) 0.0409(8) 0.0268(7) 0.0060(6) 0.0033(6) 0.0112(6)
C11 0.0358(9) 0.0595(11) 0.0302(8) 0.0076(8) -0.0027(7) 0.0117(8)
C12 0.0289(8) 0.0385(9) 0.0431(9) 0.0060(7) -0.0025(7) 0.0096(7)
C13 0.0365(9) 0.0476(10) 0.0545(11) -0.0088(8) -0.0055(8) 0.0247(9)
C14 0.0373(9) 0.0574(11) 0.0387(9) -0.0108(8) -0.0028(7) 0.0252(9)
C15 0.0266(7) 0.0334(8) 0.0284(7) 0.0063(6) -0.0041(6) 0.0074(6)
C16 0.0262(7) 0.0264(6) 0.0226(6) 0.0117(5) 0.0032(5) 0.0039(5)
C17 0.0289(7) 0.0324(7) 0.0306(7) 0.0136(6) -0.0001(6) 0.0043(6)
C18 0.0265(7) 0.0330(8) 0.0466(9) 0.0093(6) 0.0032(7) 0.0055(7)
C19 0.0366(8) 0.0283(7) 0.0439(9) 0.0107(6) 0.0135(7) 0.0076(7)
C20 0.0406(8) 0.0345(8) 0.0306(8) 0.0172(7) 0.0098(6) 0.0108(6)
C21 0.0279(7) 0.0337(7) 0.0252(7) 0.0138(6) 0.0017(5) 0.0054(6)

loop_
_atom_type_symbol
_atom_type_description
_atom_type_scat_dispersion_real
_atom_type_scat_dispersion_imag
_atom_type_scat_source
C C 0.0033 0.0016 'International Tables Vol C Tables 4.2.6.8 and 6.1.1.4'
H H 0.0000 0.0000 'International Tables Vol C Tables 4.2.6.8 and 6.1.1.4'
O O 0.0106 0.0060 'International Tables Vol C Tables 4.2.6.8 and 6.1.1.4'
F F 0.0171 0.0103 'International Tables Vol C Tables 4.2.6.8 and 6.1.1.4'
S S 0.1246 0.1234 'International Tables Vol C Tables 4.2.6.8 and 6.1.1.4'

loop_
_geom_angle_atom_site_label_1
_geom_angle_atom_site_label_2
_geom_angle_atom_site_label_3
_geom_angle
O2 S1 O3 118.98(7)
O2 S1 C1 108.44(7)
O3 S1 C1 109.88(7)
O2 S1 C16 106.95(7)
O3 S1 C16 108.27(7)
C1 S1 C16 103.14(6)
C8 O1 C7 107.02(10)
C8 C1 C2 107.83(12)
C8 C1 S1 126.81(11)
C2 C1 S1 125.35(10)
C7 C2 C3 119.77(13)
C7 C2 C1 104.36(12)
C3 C2 C1 135.83(13)
C4 C3 C2 118.38(13)
C4 C3 H3 120.8
C2 C3 H3 120.8
C3 C4 C5 119.56(13)
C3 C4 C9 121.05(13)
C5 C4 C9 119.40(13)
C6 C5 C4 122.76(14)
C6 C5 H5 118.6
C4 C5 H5 118.6
C7 C6 C5 115.93(14)
C7 C6 H6 122.0
C5 C6 H6 122.0
C6 C7 O1 125.87(13)
C6 C7 C2 123.55(13)
O1 C7 C2 110.57(12)
C1 C8 O1 110.21(12)
C1 C8 C15 134.27(13)
O1 C8 C15 115.50(12)
C4 C9 C10 112.58(12)
C4 C9 C14 113.05(13)
C10 C9 C14 109.00(14)
C4 C9 H9 107.3
C10 C9 H9 107.3
C14 C9 H9 107.3
C9 C10 C11 111.03(13)
C9 C10 H10A 109.4
C11 C10 H10A 109.4
C9 C10 H10B 109.4
C11 C10 H10B 109.4
H10A C10 H10B 108.0
C12 C11 C10 112.06(14)
C12 C11 H11A 109.2
C10 C11 H11A 109.2
C12 C11 H11B 109.2
C10 C11 H11B 109.2
H11A C11 H11B 107.9
C13 C12 C11 111.81(15)
C13 C12 H12A 109.3
C11 C12 H12A 109.3
C13 C12 H12B 109.3
C11 C12 H12B 109.3
H12A C12 H12B 107.9
C12 C13 C14 111.71(14)
C12 C13 H13A 109.3
C14 C13 H13A 109.3
C12 C13 H13B 109.3
C14 C13 H13B 109.3
H13A C13 H13B 107.9
C13 C14 C9 111.01(16)
C13 C14 H14A 109.4
C9 C14 H14A 109.4
C13 C14 H14B 109.4
C9 C14 H14B 109.4
H14A C14 H14B 108.0
C8 C15 H15A 109.5
C8 C15 H15B 109.5
H15A C15 H15B 109.5
C8 C15 H15C 109.5
H15A C15 H15C 109.5
H15B C15 H15C 109.5
C21 C16 C17 119.12(14)
C21 C16 S1 120.80(11)
C17 C16 S1 120.05(11)
C18 C17 C16 119.21(15)
C18 C17 H17 120.4
C16 C17 H17 120.4
C19 C18 C17 120.51(15)
C19 C18 H18 119.7
C17 C18 H18 119.7
C18 C19 C20 120.68(15)
C18 C19 H19 119.7
C20 C19 H19 119.7
C21 C20 C19 118.24(15)
C21 C20 H20 120.9
C19 C20 H20 120.9
F1 C21 C20 118.76(14)
F1 C21 C16 119.04(13)
C20 C21 C16 122.20(14)

loop_
_geom_bond_atom_site_label_1
_geom_bond_atom_site_label_2
_geom_bond_distance
S1 O2 1.4331(11)
S1 O3 1.4347(11)
S1 C1 1.7267(14)
S1 C16 1.7688(15)
F1 C21 1.3492(17)
O1 C8 1.3690(17)
O1 C7 1.3814(16)
C1 C8 1.3593(19)
C1 C2 1.4495(18)
C2 C7 1.3900(19)
C2 C3 1.3948(18)
C3 C4 1.3938(19)
C3 H3 0.9500
C4 C5 1.405(2)
C4 C9 1.5149(19)
C5 C6 1.385(2)
C5 H5 0.9500
C6 C7 1.374(2)
C6 H6 0.9500
C8 C15 1.4781(19)
C9 C10 1.523(2)
C9 C14 1.531(2)
C9 H9 1.0000
C10 C11 1.528(2)
C10 H10A 0.9900
C10 H10B 0.9900
C11 C12 1.509(2)
C11 H11A 0.9900
C11 H11B 0.9900
C12 C13 1.508(3)
C12 H12A 0.9900
C12 H12B 0.9900
C13 C14 1.531(2)
C13 H13A 0.9900
C13 H13B 0.9900
C14 H14A 0.9900
C14 H14B 0.9900
C15 H15A 0.9800
C15 H15B 0.9800
C15 H15C 0.9800
C16 C21 1.386(2)
C16 C17 1.389(2)
C17 C18 1.388(2)
C17 H17 0.9500
C18 C19 1.382(2)
C18 H18 0.9500
C19 C20 1.386(2)
C19 H19 0.9500
C20 C21 1.373(2)
C20 H20 0.9500

loop_
_geom_hbond_atom_site_label_D
_geom_hbond_atom_site_label_H
_geom_hbond_atom_site_label_A
_geom_hbond_site_symmetry_A
_geom_hbond_distance_DH
_geom_hbond_distance_HA
_geom_hbond_distance_DA
_geom_hbond_angle_DHA
C14 H14A Cg2 2_556 0.99 2.73 3.644(2) 153.5
C15 H15B Cg2 2_666 0.98 2.80 3.454(2) 125.2

loop_
_geom_torsion_atom_site_label_1
_geom_torsion_atom_site_label_2
_geom_torsion_atom_site_label_3
_geom_torsion_atom_site_label_4
_geom_torsion
O2 S1 C1 C8 133.20(13)
O3 S1 C1 C8 1.62(15)
C16 S1 C1 C8 -113.64(13)
O2 S1 C1 C2 -48.36(13)
O3 S1 C1 C2 -179.93(11)
C16 S1 C1 C2 64.81(12)
C8 C1 C2 C7 -0.63(14)
S1 C1 C2 C7 -179.32(10)
C8 C1 C2 C3 177.13(15)
S1 C1 C2 C3 -1.6(2)
C7 C2 C3 C4 0.93(19)
C1 C2 C3 C4 -176.57(14)
C2 C3 C4 C5 -2.1(2)
C2 C3 C4 C9 177.92(13)
C3 C4 C5 C6 1.3(2)
C9 C4 C5 C6 -178.75(14)
C4 C5 C6 C7 0.8(2)
C5 C6 C7 O1 177.24(13)
C5 C6 C7 C2 -2.0(2)
C8 O1 C7 C6 -178.82(13)
C8 O1 C7 C2 0.53(14)
C3 C2 C7 C6 1.2(2)
C1 C2 C7 C6 179.43(13)
C3 C2 C7 O1 -178.14(11)
C1 C2 C7 O1 0.06(14)
C2 C1 C8 O1 0.99(15)
S1 C1 C8 O1 179.66(9)
C2 C1 C8 C15 -177.62(14)
S1 C1 C8 C15 1.0(2)
C7 O1 C8 C1 -0.95(15)
C7 O1 C8 C15 177.95(11)
C3 C4 C9 C10 76.96(18)
C5 C4 C9 C10 -103.00(16)
C3 C4 C9 C14 -47.1(2)
C5 C4 C9 C14 132.94(16)
C4 C9 C10 C11 175.95(14)
C14 C9 C10 C11 -57.79(18)
C9 C10 C11 C12 56.0(2)
C10 C11 C12 C13 -53.0(2)
C11 C12 C13 C14 53.1(2)
C12 C13 C14 C9 -56.2(2)
C4 C9 C14 C13 -176.00(15)
C10 C9 C14 C13 58.0(2)
O2 S1 C16 C21 -179.39(11)
O3 S1 C16 C21 -50.05(13)
C1 S1 C16 C21 66.36(13)
O2 S1 C16 C17 -1.21(14)
O3 S1 C16 C17 128.13(12)
C1 S1 C16 C17 -115.46(12)
C21 C16 C17 C18 1.8(2)
S1 C16 C17 C18 -176.37(11)
C16 C17 C18 C19 -0.5(2)
C17 C18 C19 C20 -1.1(2)
C18 C19 C20 C21 1.3(2)
C19 C20 C21 F1 179.99(13)
C19 C20 C21 C16 0.1(2)
C17 C16 C21 F1 178.43(13)
S1 C16 C21 F1 -3.38(19)
C17 C16 C21 C20 -1.7(2)
S1 C16 C21 C20 176.52(12)
